data_4310495
loop_
_publ_author_name
'Maribel Arroyo'
'Sylvain Bern\`es'
'Joaqu\'in Cer\'on'
'Jordi Rius'
'Hugo Torrens'

_publ_contact_author_address
; Centro de Qu\'imica del Instituto de Ciencias, BUAP
  Apdo. Postal J-42
  San Manuel
  C.P. 72571, Puebla, Pue.
  Mexico
;
_publ_contact_author_email slarroyo@siu.buap.mx
_publ_contact_author_fax (52)2222295551
_publ_contact_author_name 'Arroyo, Maribel'
_publ_contact_author_phone (52)2222295500*7293
_publ_section_title
;
 Insertion reactions of [M(SR)~3~(PMe~2~Ph)~2~] with CS~2~ (M = Ru, Os; R
 = C~6~F~4~H, C~6~F~5~). X-ray structures of
 [Ru(S~2~CSC~6~F~4~H-4)~2~(PMe~2~Ph)~2~], trans thiolates-
 M(SR)~2~(S~2~CSR)(PMe~2~Ph)~2~] (M = Ru; R = C~6~F~5~ and M = Os; R =
 C~6~F~4~H-4) and trans thiolate-phosphine-
 [Os(SC~6~F~5~)~2~(S~2~CSC~6~F~5~)(PMe~2~Ph)~2~]
;
_journal_name_full 'Inorganic Chemistry'
_journal_page_first 986
_journal_page_last 992
_journal_paper_doi 10.1021/ic034125r
_journal_volume 43
_journal_year 2004
_chemical_formula_moiety 'C35 H22 F15 Os P2 S5'
_chemical_formula_sum 'C35 H22 F15 Os P2 S5'
_chemical_formula_weight 1139.97
_chemical_melting_point 413
_space_group_IT_number 14
_symmetry_cell_setting monoclinic
_symmetry_space_group_name_Hall '-P 2yab'
_symmetry_space_group_name_H-M 'P 1 21/a 1'
_atom_sites_solution_hydrogens geom
_atom_sites_solution_primary direct
_atom_sites_solution_secondary difmap
_audit_creation_date 2003-01-27
_audit_creation_method 'by hand starting from raw printed material'
_cell_angle_alpha 90.00
_cell_angle_beta 117.42(1)
_cell_angle_gamma 90.00
_cell_formula_units_Z 4
_cell_length_a 13.046(2)
_cell_length_b 25.712(5)
_cell_length_c 13.187(3)
_cell_measurement_reflns_used 25
_cell_measurement_temperature 298(2)
_cell_measurement_theta_max 12.5
_cell_measurement_theta_min 3
_cell_volume 3926.5(14)
_computing_cell_refinement 'CAD4 software'
_computing_data_collection 'CAD4 software'
_computing_data_reduction 'CAD4 software'
_computing_molecular_graphics 'SHELXTL 5.10 (Sheldrick, 1998)'
_computing_publication_material 'SHELXL-93 (Sheldrick, 1993)'
_computing_structure_refinement 'SHELXL-93 (Sheldrick, 1993)'
_computing_structure_solution 'SHELXS-93 (Sheldrick, 1993)'
_diffrn_ambient_temperature 298(2)
_diffrn_measurement_device 'Enraf-Nonius CAD4'
_diffrn_measurement_method '\w scans'
_diffrn_radiation_monochromator graphite
_diffrn_radiation_probe x-ray
_diffrn_radiation_source 'fine-focus sealed tube'
_diffrn_radiation_type MoK\a
_diffrn_radiation_wavelength 0.71073
_diffrn_reflns_av_R_equivalents 0.0697
_diffrn_reflns_limit_h_max 0
_diffrn_reflns_limit_h_min -18
_diffrn_reflns_limit_k_max 36
_diffrn_reflns_limit_k_min 0
_diffrn_reflns_limit_l_max 18
_diffrn_reflns_limit_l_min -16
_diffrn_reflns_number 12344
_diffrn_reflns_theta_max 30.42
_diffrn_reflns_theta_min 2.35
_diffrn_standards_decay_% <2
_diffrn_standards_interval_count 97
_diffrn_standards_number 3
_exptl_absorpt_coefficient_mu 3.695
_exptl_absorpt_correction_T_max 1.00
_exptl_absorpt_correction_T_min 0.65
_exptl_absorpt_correction_type psi-scan
_exptl_absorpt_process_details 'CAD4 software'
_exptl_crystal_colour green
_exptl_crystal_density_diffrn 1.928
_exptl_crystal_density_method 'not measured'
_exptl_crystal_description prism
_exptl_crystal_F_000 2212
_exptl_crystal_size_max 0.45
_exptl_crystal_size_mid 0.45
_exptl_crystal_size_min 0.02
_refine_diff_density_max 1.570
_refine_diff_density_min -1.438
_refine_diff_density_rms 0.18
_refine_ls_extinction_method none
_refine_ls_goodness_of_fit_ref 0.951
_refine_ls_hydrogen_treatment constr
_refine_ls_matrix_type full
_refine_ls_number_parameters 502
_refine_ls_number_reflns 11511
_refine_ls_number_restraints 102
_refine_ls_restrained_S_all 1.018
_refine_ls_R_factor_all 0.2362
_refine_ls_R_factor_gt 0.0555
_refine_ls_shift/esd_max 0.083
_refine_ls_shift/esd_mean 0.008
_refine_ls_structure_factor_coef Fsqd
_refine_ls_weighting_details 'calc w=1/[\s^2^(Fo^2^)+(0.0946P)^2^+0P] where P=(Fo^2^+2Fc^2^)/3'
_refine_ls_weighting_scheme calc
_refine_ls_wR_factor_gt 0.1336
_refine_ls_wR_factor_ref 0.2025
_reflns_number_gt 4926
_reflns_number_total 11876
_reflns_observed_criterion I>2\s(I)
_cod_data_source_file ic034125rsi20030804_100430_1.cif
_cod_data_source_block 8
_cod_depositor_comments
;
The following automatic conversions were performed:
'_symmetry_cell_setting' value 'Monoclinic' changed to 'monoclinic'
according to '/home/saulius/struct/CIF-dictionaries/cif_core.dic'
dictionary named 'cif_core.dic' version 2.4.1 from 2010-06-29.

Automatic conversion script
Id: cif_fix_enum 1527 2010-12-29 10:47:43Z saulius 
;
_cod_original_cell_volume 3926.5(13)
_cod_original_sg_symbol_H-M 'P 21/a'
_cod_database_code 4310495

loop_
_symmetry_equiv_pos_as_xyz
'x, y, z'
'-x+1/2, y+1/2, -z'
'-x, -y, -z'
'x+1/2, -y+1/2, z'

loop_
_atom_site_aniso_label
_atom_site_aniso_U_11
_atom_site_aniso_U_22
_atom_site_aniso_U_33
_atom_site_aniso_U_23
_atom_site_aniso_U_13
_atom_site_aniso_U_12
Os 0.033(1) 0.035(1) 0.060(1) 0.000(1) 0.018(1) 0.005(1)
S1 0.045(1) 0.046(1) 0.056(2) -0.001(1) 0.015(1) 0.008(1)
S2 0.038(1) 0.042(1) 0.055(1) 0.002(1) 0.021(1) 0.007(1)
C7 0.038(4) 0.036(5) 0.065(6) -0.005(4) 0.028(4) 0.003(4)
S3 0.063(2) 0.051(1) 0.063(2) 0.001(1) 0.023(1) 0.022(1)
C1 0.049(5) 0.048(5) 0.056(6) -0.005(4) 0.021(5) 0.002(4)
C2 0.067(7) 0.043(6) 0.084(8) -0.004(5) 0.044(6) -0.002(5)
C3 0.057(6) 0.051(6) 0.064(7) -0.013(5) 0.004(5) 0.001(5)
C4 0.090(8) 0.049(6) 0.066(7) -0.006(5) 0.031(7) 0.012(6)
C5 0.068(7) 0.043(6) 0.096(9) 0.005(6) 0.042(7) 0.004(5)
C6 0.050(6) 0.047(5) 0.064(7) -0.007(5) 0.018(5) -0.002(4)
F2 0.069(4) 0.071(4) 0.115(5) -0.012(4) 0.057(4) -0.004(3)
F3 0.064(4) 0.089(5) 0.104(5) -0.034(4) 0.005(4) -0.005(4)
F4 0.143(7) 0.090(5) 0.067(5) -0.014(4) 0.034(5) -0.004(5)
F5 0.138(6) 0.115(6) 0.107(6) -0.007(5) 0.092(5) -0.007(5)
F6 0.060(4) 0.084(4) 0.097(5) -0.011(4) 0.040(4) -0.003(3)
S10 0.053(2) 0.050(1) 0.076(2) 0.005(1) 0.016(1) 0.022(1)
C11 0.049(6) 0.040(5) 0.081(7) 0.013(5) 0.017(5) 0.016(4)
C12 0.062(7) 0.049(6) 0.065(7) 0.006(5) 0.023(6) 0.002(5)
C13 0.091(9) 0.056(7) 0.075(9) -0.002(6) 0.023(7) -0.003(6)
C14 0.119(12) 0.089(10) 0.083(10) 0.033(8) 0.056(9) 0.019(9)
C15 0.059(8) 0.091(10) 0.126(12) 0.039(9) 0.035(8) 0.008(7)
C16 0.062(7) 0.074(8) 0.090(9) 0.021(7) 0.012(7) 0.003(6)
F12 0.084(5) 0.081(5) 0.084(5) -0.016(3) 0.037(4) -0.024(4)
F13 0.151(8) 0.095(6) 0.103(6) -0.029(4) 0.061(6) -0.028(5)
F14 0.155(8) 0.121(7) 0.130(7) 0.021(6) 0.084(7) 0.009(6)
F15 0.096(6) 0.160(8) 0.157(8) 0.076(7) 0.054(5) -0.002(6)
F16 0.089(5) 0.113(6) 0.116(6) 0.047(5) 0.000(4) -0.041(5)
S20 0.048(1) 0.042(1) 0.080(2) -0.001(1) 0.033(1) -0.001(1)
C21 0.050(5) 0.044(5) 0.077(7) 0.003(5) 0.038(5) 0.003(4)
C22 0.070(7) 0.054(6) 0.081(8) 0.018(5) 0.046(6) 0.014(5)
C23 0.079(8) 0.080(8) 0.069(7) -0.012(6) 0.050(6) -0.003(6)
C24 0.052(6) 0.064(7) 0.097(9) -0.001(6) 0.052(6) 0.001(5)
C25 0.047(5) 0.051(6) 0.091(8) 0.012(5) 0.045(6) 0.009(4)
C26 0.049(5) 0.057(6) 0.064(7) 0.004(5) 0.036(5) -0.004(5)
F22 0.105(5) 0.096(5) 0.076(4) 0.033(4) 0.045(4) 0.032(4)
F23 0.140(7) 0.130(7) 0.086(5) 0.020(5) 0.076(5) 0.036(5)
F24 0.079(4) 0.090(5) 0.155(7) -0.006(4) 0.083(5) 0.011(4)
F25 0.052(4) 0.089(5) 0.127(6) 0.011(4) 0.035(4) 0.019(3)
F26 0.052(3) 0.070(4) 0.078(4) -0.007(3) 0.022(3) -0.003(3)
P30 0.042(1) 0.036(1) 0.070(2) -0.005(1) 0.027(1) 0.003(1)
C31 0.068(6) 0.033(5) 0.063(6) -0.002(4) 0.032(5) -0.004(4)
C32 0.060(6) 0.057(6) 0.054(6) 0.003(5) 0.021(5) 0.013(5)
C33 0.078(8) 0.062(7) 0.090(9) -0.007(7) 0.010(7) 0.021(6)
C34 0.129(13) 0.068(8) 0.063(8) 0.004(7) 0.021(8) 0.024(8)
C35 0.147(14) 0.094(10) 0.057(8) 0.015(7) 0.047(9) 0.015(10)
C36 0.115(11) 0.083(9) 0.094(10) 0.014(7) 0.068(9) 0.010(8)
C37 0.042(5) 0.058(6) 0.040(5) 0.013(4) 0.009(4) 0.010(4)
C38 0.051(6) 0.057(6) 0.088(8) -0.013(5) 0.039(6) 0.003(5)
P40 0.038(1) 0.044(1) 0.084(2) -0.006(1) 0.030(1) -0.001(1)
C41 0.047(5) 0.044(5) 0.087(8) -0.002(5) 0.036(5) 0.000(4)
C42 0.071(7) 0.067(7) 0.115(10) -0.022(7) 0.058(8) -0.010(6)
C43 0.119(12) 0.089(10) 0.112(11) -0.002(8) 0.086(10) -0.006(8)
C44 0.180(16) 0.070(9) 0.118(13) 0.004(8) 0.105(13) -0.001(10)
C45 0.135(13) 0.104(11) 0.096(10) 0.037(8) 0.077(10) 0.030(9)
C46 0.098(9) 0.068(7) 0.108(10) 0.023(7) 0.072(8) 0.012(7)
C47 0.034(5) 0.080(7) 0.113(10) -0.007(7) 0.034(6) 0.002(5)
C48 0.067(6) 0.052(6) 0.094(8) -0.015(6) 0.048(6) -0.025(5)

loop_
_atom_site_label
_atom_site_type_symbol
_atom_site_fract_x
_atom_site_fract_y
_atom_site_fract_z
_atom_site_U_iso_or_equiv
_atom_site_thermal_displace_type
_atom_site_occupancy
_atom_site_symmetry_multiplicity
_atom_site_calc_flag
_atom_site_refinement_flags
_atom_site_disorder_assembly
_atom_site_disorder_group
Os Os 0.7442(1) 0.6541(1) 0.9196(1) 0.044(1) Uani 1 1 d . . .
S1 S 0.7280(2) 0.5944(1) 0.7683(2) 0.052(1) Uani 1 1 d . . .
S2 S 0.8615(2) 0.5788(1) 1.0055(2) 0.045(1) Uani 1 1 d . . .
C7 C 0.8193(7) 0.5554(3) 0.8715(8) 0.045(2) Uani 1 1 d . . .
S3 S 0.8781(2) 0.4964(1) 0.8611(2) 0.062(1) Uani 1 1 d . . .
C1 C 0.8126(5) 0.4841(3) 0.7128(4) 0.052(2) Uani 1 1 d . . .
C2 C 0.6976(6) 0.4723(4) 0.6512(6) 0.061(3) Uani 1 1 d . . .
C3 C 0.6480(5) 0.4594(4) 0.5369(6) 0.066(3) Uani 1 1 d . . .
C4 C 0.7158(7) 0.4585(4) 0.4827(5) 0.070(3) Uani 1 1 d . . .
C5 C 0.8288(6) 0.4708(4) 0.5407(6) 0.067(3) Uani 1 1 d . . .
C6 C 0.8764(5) 0.4824(4) 0.6544(6) 0.057(2) Uani 1 1 d . . .
F2 F 0.6303(4) 0.4705(2) 0.7042(5) 0.080(2) Uani 1 1 d . . .
F3 F 0.5347(4) 0.4482(3) 0.4802(5) 0.098(2) Uani 1 1 d . . .
F4 F 0.6676(6) 0.4454(3) 0.3714(4) 0.106(3) Uani 1 1 d . . .
F5 F 0.8941(6) 0.4686(3) 0.4862(5) 0.106(2) Uani 1 1 d . . .
F6 F 0.9899(4) 0.4926(2) 0.7094(5) 0.079(2) Uani 1 1 d . . .
S10 S 0.6131(2) 0.7172(1) 0.8057(2) 0.065(1) Uani 1 1 d . . .
C11 C 0.6079(6) 0.7140(3) 0.6693(5) 0.062(3) Uani 1 1 d . . .
C12 C 0.5275(7) 0.6844(3) 0.5824(6) 0.061(3) Uani 1 1 d . . .
C13 C 0.5218(8) 0.6820(4) 0.4752(6) 0.080(3) Uani 1 1 d . . .
C14 C 0.6001(10) 0.7097(4) 0.4549(6) 0.094(4) Uani 1 1 d . . .
C15 C 0.6817(8) 0.7381(4) 0.5393(7) 0.095(4) Uani 1 1 d . . .
C16 C 0.6822(8) 0.7417(4) 0.6431(6) 0.084(4) Uani 1 1 d . . .
F12 F 0.4499(5) 0.6563(2) 0.6002(5) 0.083(2) Uani 1 1 d . . .
F13 F 0.4375(6) 0.6545(3) 0.3916(5) 0.115(3) Uani 1 1 d . . .
F14 F 0.5949(7) 0.7072(3) 0.3504(5) 0.128(3) Uani 1 1 d . . .
F15 F 0.7595(6) 0.7639(3) 0.5180(6) 0.139(3) Uani 1 1 d . . .
F16 F 0.7578(6) 0.7747(3) 0.7195(5) 0.124(3) Uani 1 1 d . . .
S20 S 0.9090(2) 0.6950(1) 0.9192(2) 0.056(1) Uani 1 1 d . . .
C21 C 0.9922(6) 0.6515(3) 0.8831(6) 0.054(2) Uani 1 1 d . . .
C22 C 0.9698(7) 0.6428(3) 0.7721(7) 0.064(3) Uani 1 1 d . . .
C23 C 1.0377(8) 0.6108(4) 0.7438(6) 0.070(3) Uani 1 1 d . . .
C24 C 1.1346(7) 0.5889(3) 0.8294(7) 0.064(3) Uani 1 1 d . . .
C25 C 1.1607(6) 0.5980(3) 0.9391(6) 0.058(3) Uani 1 1 d . . .
C26 C 1.0898(6) 0.6283(3) 0.9651(5) 0.053(2) Uani 1 1 d . . .
F22 F 0.8763(5) 0.6646(2) 0.6851(4) 0.091(2) Uani 1 1 d . . .
F23 F 1.0088(6) 0.6018(3) 0.6335(4) 0.110(3) Uani 1 1 d . . .
F24 F 1.2019(5) 0.5582(2) 0.8016(6) 0.096(2) Uani 1 1 d . . .
F25 F 1.2570(4) 0.5765(3) 1.0220(5) 0.092(2) Uani 1 1 d . . .
F26 F 1.1219(4) 0.6365(2) 1.0762(4) 0.070(2) Uani 1 1 d . . .
P30 P 0.7799(2) 0.7090(1) 1.0737(2) 0.049(1) Uani 1 1 d . . .
C31 C 0.8845(5) 0.6867(2) 1.2148(4) 0.054(2) Uani 1 1 d G . .
C32 C 0.9910(6) 0.6692(3) 1.2288(5) 0.059(3) Uani 1 1 d G . .
C33 C 1.0744(5) 0.6528(3) 1.3356(7) 0.088(4) Uani 1 1 d G . .
C34 C 1.0511(7) 0.6539(3) 1.4284(4) 0.096(5) Uani 1 1 d G . .
C35 C 0.9446(8) 0.6714(3) 1.4144(4) 0.099(5) Uani 1 1 d G . .
C36 C 0.8612(5) 0.6877(3) 1.3076(6) 0.090(4) Uani 1 1 d G . .
C37 C 0.8364(7) 0.7726(2) 1.0653(7) 0.051(2) Uani 1 1 d . . .
C38 C 0.6556(6) 0.7289(4) 1.0916(9) 0.062(3) Uani 1 1 d . . .
P40 P 0.5962(2) 0.6076(1) 0.9426(2) 0.055(1) Uani 1 1 d . . .
C41 C 0.6159(6) 0.5955(3) 1.0866(4) 0.057(3) Uani 1 1 d G . .
C42 C 0.5278(5) 0.6070(3) 1.1145(6) 0.079(3) Uani 1 1 d G . .
C43 C 0.5423(8) 0.5969(3) 1.2238(7) 0.094(4) Uani 1 1 d G . .
C44 C 0.6450(9) 0.5753(3) 1.3054(4) 0.108(5) Uani 1 1 d G . .
C45 C 0.7331(7) 0.5638(3) 1.2776(5) 0.103(5) Uani 1 1 d G . .
C46 C 0.7186(5) 0.5739(3) 1.1682(6) 0.082(4) Uani 1 1 d G . .
C47 C 0.4534(5) 0.6359(4) 0.8663(10) 0.076(3) Uani 1 1 d . . .
C48 C 0.5685(9) 0.5417(2) 0.8856(9) 0.067(3) Uani 1 1 d . . .
H32 H 1.0066(8) 0.6685(4) 1.1667(7) 0.070(14) Uiso 1 1 calc R . .
H33 H 1.1457(5) 0.6412(4) 1.3450(10) 0.070(14) Uiso 1 1 calc R . .
H34 H 1.1069(9) 0.6430(4) 1.4998(5) 0.070(14) Uiso 1 1 calc R . .
H35 H 0.9290(11) 0.6721(5) 1.4765(6) 0.070(14) Uiso 1 1 calc R . .
H36 H 0.7899(7) 0.6994(4) 1.2983(9) 0.070(14) Uiso 1 1 calc R . .
H37A H 0.9044(7) 0.7684(2) 1.0555(7) 0.094(11) Uiso 1 1 calc R . .
H37B H 0.8555(7) 0.7915(2) 1.1345(7) 0.094(11) Uiso 1 1 calc R . .
H37C H 0.7791(7) 0.7915(2) 1.0016(7) 0.094(11) Uiso 1 1 calc R . .
H38A H 0.6157(6) 0.6986(4) 1.0976(9) 0.094(11) Uiso 1 1 calc R . .
H38B H 0.6045(6) 0.7492(4) 1.0269(9) 0.094(11) Uiso 1 1 calc R . .
H38C H 0.6809(6) 0.7493(4) 1.1599(9) 0.094(11) Uiso 1 1 calc R . .
H42 H 0.4591(6) 0.6215(4) 1.0599(8) 0.109(19) Uiso 1 1 calc R . .
H43 H 0.4834(10) 0.6046(4) 1.2425(11) 0.109(19) Uiso 1 1 calc R . .
H44 H 0.6547(13) 0.5685(5) 1.3786(6) 0.109(19) Uiso 1 1 calc R . .
H45 H 0.8018(8) 0.5493(4) 1.3321(7) 0.109(19) Uiso 1 1 calc R . .
H46 H 0.7775(7) 0.5662(4) 1.1496(9) 0.109(19) Uiso 1 1 calc R . .
H47A H 0.4557(5) 0.6715(4) 0.8889(10) 0.094(11) Uiso 1 1 calc R . .
H47B H 0.4003(5) 0.6169(4) 0.8841(10) 0.094(11) Uiso 1 1 calc R . .
H47C H 0.4285(5) 0.6342(4) 0.7857(10) 0.094(11) Uiso 1 1 calc R . .
H48A H 0.6388(9) 0.5219(2) 0.9197(9) 0.094(11) Uiso 1 1 calc R . .
H48B H 0.5402(9) 0.5428(2) 0.8043(9) 0.094(11) Uiso 1 1 calc R . .
H48C H 0.5119(9) 0.5255(2) 0.9027(9) 0.094(11) Uiso 1 1 calc R . .

loop_
_atom_type_symbol
_atom_type_description
_atom_type_scat_dispersion_real
_atom_type_scat_dispersion_imag
_atom_type_scat_source
C C 0.0033 0.0016 'International Tables Vol C Tables 4.2.6.8 and 6.1.1.4'
H H 0.0000 0.0000 'International Tables Vol C Tables 4.2.6.8 and 6.1.1.4'
F F 0.0171 0.0103 'International Tables Vol C Tables 4.2.6.8 and 6.1.1.4'
P P 0.1023 0.0942 'International Tables Vol C Tables 4.2.6.8 and 6.1.1.4'
S S 0.1246 0.1234 'International Tables Vol C Tables 4.2.6.8 and 6.1.1.4'
Os Os -1.2165 7.6030 'International Tables Vol C Tables 4.2.6.8 and 6.1.1.4'

loop_
_audit_contact_author_name
_audit_contact_author_address
_audit_contact_author_email
_audit_contact_author_fax
_audit_contact_author_phone
'Bern\`es, Sylvain'
; Centro de Qu\'imica del Instituto de Ciencias, BUAP
  Apdo. Postal J-42
  San Manuel
  C.P. 72571, Puebla, Pue.
  Mexico
;
sylvain@eros.pquim.unam.mx (522)2295551 (522)2295500*7297

loop_
_geom_angle_atom_site_label_1
_geom_angle_atom_site_label_2
_geom_angle_atom_site_label_3
_geom_angle
_geom_angle_site_symmetry_1
_geom_angle_site_symmetry_3
_geom_angle_publ_flag
S10 Os P30 86.19(9) . . ?
S10 Os S20 94.92(9) . . ?
P30 Os S20 85.26(8) . . ?
S10 Os S2 169.11(9) . . ?
P30 Os S2 104.37(8) . . ?
S20 Os S2 88.70(8) . . ?
S10 Os P40 91.93(9) . . ?
P30 Os P40 92.31(8) . . ?
S20 Os P40 172.55(9) . . ?
S2 Os P40 85.08(8) . . ?
S10 Os S1 98.54(9) . . ?
P30 Os S1 174.11(7) . . ?
S20 Os S1 90.81(8) . . ?
S2 Os S1 71.09(8) . . ?
P40 Os S1 91.04(9) . . ?
C7 S1 Os 87.2(3) . . ?
C7 S2 Os 88.0(3) . . ?
S1 C7 S2 113.8(5) . . ?
S1 C7 S3 129.6(6) . . ?
S2 C7 S3 116.6(5) . . ?
C7 S3 C1 103.8(4) . . ?
C6 C1 C2 116.2(4) . . ?
C6 C1 S3 121.3(4) . . ?
C2 C1 S3 122.4(5) . . ?
F2 C2 C1 119.7(5) . . ?
F2 C2 C3 117.8(6) . . ?
C1 C2 C3 122.4(5) . . ?
F3 C3 C4 121.0(6) . . ?
F3 C3 C2 120.1(6) . . ?
C4 C3 C2 118.9(5) . . ?
F4 C4 C5 121.2(7) . . ?
F4 C4 C3 118.9(7) . . ?
C5 C4 C3 120.0(5) . . ?
F5 C5 C4 118.8(7) . . ?
F5 C5 C6 121.1(6) . . ?
C4 C5 C6 120.0(5) . . ?
F6 C6 C5 117.8(6) . . ?
F6 C6 C1 119.7(6) . . ?
C5 C6 C1 122.5(5) . . ?
C11 S10 Os 107.2(3) . . ?
C16 C11 C12 115.8(5) . . ?
C16 C11 S10 122.2(5) . . ?
C12 C11 S10 122.0(5) . . ?
F12 C12 C11 119.8(6) . . ?
F12 C12 C13 117.5(6) . . ?
C11 C12 C13 122.7(5) . . ?
F13 C13 C14 121.0(7) . . ?
F13 C13 C12 120.1(7) . . ?
C14 C13 C12 118.9(5) . . ?
C15 C14 F14 121.2(7) . . ?
C15 C14 C13 119.8(6) . . ?
F14 C14 C13 119.0(7) . . ?
F15 C15 C14 118.7(7) . . ?
F15 C15 C16 121.2(7) . . ?
C14 C15 C16 120.0(6) . . ?
F16 C16 C15 117.3(6) . . ?
F16 C16 C11 120.1(6) . . ?
C15 C16 C11 122.6(5) . . ?
C21 S20 Os 112.7(3) . . ?
C26 C21 C22 115.8(5) . . ?
C26 C21 S20 121.6(5) . . ?
C22 C21 S20 122.3(5) . . ?
F22 C22 C21 120.3(6) . . ?
F22 C22 C23 117.2(6) . . ?
C21 C22 C23 122.5(5) . . ?
F23 C23 C24 120.9(6) . . ?
F23 C23 C22 120.0(6) . . ?
C24 C23 C22 119.1(5) . . ?
C25 C24 F24 121.3(7) . . ?
C25 C24 C23 119.7(5) . . ?
F24 C24 C23 119.0(7) . . ?
C24 C25 F25 118.7(6) . . ?
C24 C25 C26 120.2(6) . . ?
F25 C25 C26 121.1(6) . . ?
F26 C26 C25 117.1(6) . . ?
F26 C26 C21 120.2(6) . . ?
C25 C26 C21 122.6(5) . . ?
C38 P30 C37 99.6(4) . . ?
C38 P30 C31 104.5(4) . . ?
C37 P30 C31 102.2(3) . . ?
C38 P30 Os 116.8(3) . . ?
C37 P30 Os 114.5(3) . . ?
C31 P30 Os 116.9(2) . . ?
C32 C31 C36 120.0 . . ?
C32 C31 P30 118.1(4) . . ?
C36 C31 P30 121.9(4) . . ?
C31 C32 C33 120.0 . . ?
C34 C33 C32 120.0 . . ?
C35 C34 C33 120.0 . . ?
C34 C35 C36 120.0 . . ?
C35 C36 C31 120.0 . . ?
C47 P40 C48 100.7(5) . . ?
C47 P40 C41 105.2(5) . . ?
C48 P40 C41 100.2(4) . . ?
C47 P40 Os 114.3(4) . . ?
C48 P40 Os 115.4(3) . . ?
C41 P40 Os 118.7(2) . . ?
C42 C41 C46 120.0 . . ?
C42 C41 P40 120.1(4) . . ?
C46 C41 P40 119.8(4) . . ?
C43 C42 C41 120.0 . . ?
C42 C43 C44 120.0 . . ?
C45 C44 C43 120.0 . . ?
C46 C45 C44 120.0 . . ?
C45 C46 C41 120.0 . . ?

loop_
_geom_bond_atom_site_label_1
_geom_bond_atom_site_label_2
_geom_bond_distance
_geom_bond_site_symmetry_2
_geom_bond_publ_flag
Os S10 2.334(2) . ?
Os P30 2.339(2) . ?
Os S20 2.395(2) . ?
Os S2 2.402(2) . ?
Os P40 2.406(2) . ?
Os S1 2.448(2) . ?
S1 C7 1.666(9) . ?
S2 C7 1.701(9) . ?
C7 S3 1.735(8) . ?
S3 C1 1.764(4) . ?
C1 C6 1.370(8) . ?
C1 C2 1.371(8) . ?
C2 F2 1.351(5) . ?
C2 C3 1.380(8) . ?
C3 F3 1.344(5) . ?
C3 C4 1.370(9) . ?
C4 F4 1.346(5) . ?
C4 C5 1.348(9) . ?
C5 F5 1.346(5) . ?
C5 C6 1.366(8) . ?
C6 F6 1.342(5) . ?
S10 C11 1.770(5) . ?
C11 C16 1.369(8) . ?
C11 C12 1.373(8) . ?
C12 F12 1.351(6) . ?
C12 C13 1.381(8) . ?
C13 F13 1.345(6) . ?
C13 C14 1.368(9) . ?
C14 C15 1.347(9) . ?
C14 F14 1.350(6) . ?
C15 F15 1.346(6) . ?
C15 C16 1.369(9) . ?
C16 F16 1.339(6) . ?
S20 C21 1.770(5) . ?
C21 C26 1.370(8) . ?
C21 C22 1.371(8) . ?
C22 F22 1.353(6) . ?
C22 C23 1.381(8) . ?
C23 F23 1.344(6) . ?
C23 C24 1.369(9) . ?
C24 C25 1.346(9) . ?
C24 F24 1.350(6) . ?
C25 F25 1.347(6) . ?
C25 C26 1.369(8) . ?
C26 F26 1.342(6) . ?
P30 C38 1.816(4) . ?
P30 C37 1.818(4) . ?
P30 C31 1.821(3) . ?
C31 C32 1.3900 . ?
C31 C36 1.3900 . ?
C32 C33 1.3900 . ?
C33 C34 1.3900 . ?
C34 C35 1.3900 . ?
C35 C36 1.3900 . ?
P40 C47 1.813(5) . ?
P40 C48 1.822(5) . ?
P40 C41 1.822(3) . ?
C41 C42 1.3900 . ?
C41 C46 1.3900 . ?
C42 C43 1.3900 . ?
C43 C44 1.3900 . ?
C44 C45 1.3900 . ?
C45 C46 1.3900 . ?
